data_7227036
loop_
_publ_author_name
'Nongrum, Ridaphun'
'Nongthombam, Geetmani Singh'
'Kharkongor, Mattilang'
'Rani, Jims World Star'
'Rahman, Noimur'
'Kathing, Chingrishon'
'Myrboh, Bekington'
'Nongkhlaw, Rishanlang'

_publ_section_title
;
 A Nano-organo catalyzed route towards the efficient synthesis of
 benzo[b]pyran derivatives under Ultrasonic irradiation.
;
_journal_name_full 'RSC Adv.'
_journal_paper_doi 10.1039/C6RA24108E
_journal_year 2016
_chemical_formula_moiety 'C21 H16 Br N O5'
_chemical_formula_sum 'C21 H16 Br N O5'
_chemical_formula_weight 442.27
_space_group_crystal_system triclinic
_space_group_IT_number 2
_space_group_name_Hall '-P 1'
_space_group_name_H-M_alt 'P -1'
_symmetry_Int_Tables_number 2
_symmetry_space_group_name_Hall '-P 1'
_symmetry_space_group_name_H-M 'P -1'
_atom_sites_solution_primary iterative
_audit_creation_date 2016-03-22
_audit_creation_method
;
Olex2 1.2
(compiled 2014.03.20 svn.r2914 for OlexSys, GUI svn.r4816)
;
_audit_update_record
;
2016-05-02 deposited with the CCDC.
2016-11-08 downloaded from the CCDC.
;
_cell_angle_alpha 99.683(8)
_cell_angle_beta 100.554(7)
_cell_angle_gamma 92.904(7)
_cell_formula_units_Z 2
_cell_length_a 8.6633(7)
_cell_length_b 10.4989(11)
_cell_length_c 10.9588(10)
_cell_measurement_reflns_used 1742
_cell_measurement_temperature 294.3(3)
_cell_measurement_theta_max 26.9160
_cell_measurement_theta_min 3.9530
_cell_volume 962.52(16)
_computing_cell_refinement
;
CrysAlisPro, Agilent Technologies,
Version 1.171.36.32 (release 02-08-2013 CrysAlis171 .NET)
(compiled Aug  2 2013,16:46:58)
;
_computing_data_collection
;
CrysAlisPro, Agilent Technologies,
Version 1.171.36.32 (release 02-08-2013 CrysAlis171 .NET)
(compiled Aug  2 2013,16:46:58)
;
_computing_data_reduction
;
CrysAlisPro, Agilent Technologies,
Version 1.171.36.32 (release 02-08-2013 CrysAlis171 .NET)
(compiled Aug  2 2013,16:46:58)
;
_computing_molecular_graphics 'Olex2 (Dolomanov et al., 2009)'
_computing_publication_material 'Olex2 (Dolomanov et al., 2009)'
_computing_structure_refinement 'olex2.refine (Bourhis et al., 2013)'
_computing_structure_solution 'olex2.solve (Bourhis et al., 2013)'
_diffrn_ambient_temperature 294.3(3)
_diffrn_detector_area_resol_mean 8.0640
_diffrn_measured_fraction_theta_full 0.9992
_diffrn_measured_fraction_theta_max 0.9982
_diffrn_measurement_details
;
#__ type_ start__ end____ width___ exp.time_
  1 omega   57.00   93.00   1.0000    9.4700
omega____ theta____ kappa____ phi______ frames
    -       22.4059   57.0000  -90.0000 36

#__ type_ start__ end____ width___ exp.time_
  2 omega   -5.00   26.00   1.0000    9.4700
omega____ theta____ kappa____ phi______ frames
    -       22.4059   77.0000  120.0000 31

#__ type_ start__ end____ width___ exp.time_
  3 omega  -33.00   45.00   1.0000    9.4700
omega____ theta____ kappa____ phi______ frames
    -       22.4059  -57.0000    0.0000 78

#__ type_ start__ end____ width___ exp.time_
  4 omega  -23.00   60.00   1.0000    9.4700
omega____ theta____ kappa____ phi______ frames
    -       22.4059  -99.0000 -120.0000 83

#__ type_ start__ end____ width___ exp.time_
  5 omega  -46.00   43.00   1.0000    9.4700
omega____ theta____ kappa____ phi______ frames
    -       22.4059  -57.0000  120.0000 89

#__ type_ start__ end____ width___ exp.time_
  6 omega  -24.00   58.00   1.0000    9.4700
omega____ theta____ kappa____ phi______ frames
    -       22.4059  -99.0000    0.0000 82
;
_diffrn_measurement_device_type 'Xcalibur, Eos, Gemini'
_diffrn_measurement_method '\w scans'
_diffrn_orient_matrix_UB_11 -0.0497589000
_diffrn_orient_matrix_UB_12 -0.0161803000
_diffrn_orient_matrix_UB_13 0.0407811000
_diffrn_orient_matrix_UB_21 -0.0602638000
_diffrn_orient_matrix_UB_22 -0.0251158000
_diffrn_orient_matrix_UB_23 -0.0530210000
_diffrn_orient_matrix_UB_31 0.0296271000
_diffrn_orient_matrix_UB_32 -0.0619516000
_diffrn_orient_matrix_UB_33 -0.0025898000
_diffrn_radiation_monochromator graphite
_diffrn_radiation_type 'Mo K\a'
_diffrn_radiation_wavelength 0.71073
_diffrn_reflns_av_R_equivalents 0.0225
_diffrn_reflns_av_unetI/netI 0.0446
_diffrn_reflns_limit_h_max 10
_diffrn_reflns_limit_h_min -10
_diffrn_reflns_limit_k_max 13
_diffrn_reflns_limit_k_min -14
_diffrn_reflns_limit_l_max 13
_diffrn_reflns_limit_l_min -14
_diffrn_reflns_number 7088
_diffrn_reflns_theta_full 28.6406
_diffrn_reflns_theta_max 28.64
_diffrn_reflns_theta_min 3.23
_diffrn_source 'Enhance (Mo) X-ray Source'
_exptl_absorpt_coefficient_mu 2.168
_exptl_absorpt_correction_T_max 1.00000
_exptl_absorpt_correction_T_min 0.78190
_exptl_absorpt_correction_type multi-scan
_exptl_absorpt_process_details
;
CrysAlisPro, Agilent Technologies,
Version 1.171.36.32 (release 02-08-2013 CrysAlis171 .NET)
(compiled Aug  2 2013,16:46:58)
Empirical absorption correction using spherical harmonics,
 implemented in SCALE3 ABSPACK scaling algorithm.
;
_exptl_crystal_colour white
_exptl_crystal_density_diffrn 1.5259
_exptl_crystal_description block
_exptl_crystal_F_000 447.6729
_exptl_crystal_recrystallization_method 'Re-crystallisation from solvent'
_exptl_crystal_size_max 0.29
_exptl_crystal_size_mid 0.23
_exptl_crystal_size_min 0.12
_refine_diff_density_max 0.7323
_refine_diff_density_min -0.5763
_refine_diff_density_rms 0.0964
_refine_ls_d_res_high 0.7414
_refine_ls_d_res_low 6.2984
_refine_ls_goodness_of_fit_ref 1.0226
_refine_ls_hydrogen_treatment mixed
_refine_ls_matrix_type full
_refine_ls_number_constraints 25
_refine_ls_number_parameters 262
_refine_ls_number_reflns 4309
_refine_ls_number_restraints 0
_refine_ls_restrained_S_all 1.0226
_refine_ls_R_factor_all 0.0762
_refine_ls_R_factor_gt 0.0450
_refine_ls_shift/su_max 0.0000
_refine_ls_shift/su_mean 0.0000
_refine_ls_structure_factor_coef Fsqd
_refine_ls_weighting_details 'w=1/[\s^2^(Fo^2^)+(0.0570P)^2^+0.1780P] where P=(Fo^2^+2Fc^2^)/3'
_refine_ls_weighting_scheme calc
_refine_ls_wR_factor_gt 0.1033
_refine_ls_wR_factor_ref 0.1219
_reflns_Friedel_coverage 0.0
_reflns_limit_h_max 10
_reflns_limit_h_min -10
_reflns_limit_k_max 13
_reflns_limit_k_min -14
_reflns_limit_l_max 14
_reflns_limit_l_min 0
_reflns_number_gt 2923
_reflns_number_total 4309
_reflns_threshold_expression I>=2u(I)
_cod_data_source_file c6ra24108e2.cif
_cod_data_source_block RNT-48
_cod_original_cell_volume 962.52(15)
_cod_database_code 7227036
_chemical_oxdiff_formula C21H16O5NB
_reflns_odcompleteness_completeness 99.67
_reflns_odcompleteness_iscentric 1
_reflns_odcompleteness_theta 26.32
_olex2_refinement_description
;
;
_solvent_exptl_crystal_recrystallization_method ethanol

loop_
_space_group_symop_id
_space_group_symop_operation_xyz
1 x,y,z
2 -x,-y,-z

loop_
_atom_site_label
_atom_site_type_symbol
_atom_site_fract_x
_atom_site_fract_y
_atom_site_fract_z
_atom_site_U_iso_or_equiv
_atom_site_adp_type
_atom_site_occupancy
_atom_site_refinement_flags_posn
Br1 Br 0.49597(4) 0.24693(4) 0.53785(4) 0.07470(18) Uani 1.000000 .
O3 O 1.0832(2) 0.67673(19) 0.2355(2) 0.0475(5) Uani 1.000000 .
O2 O 0.5262(2) 0.6518(2) 0.1347(2) 0.0536(5) Uani 1.000000 .
O5 O 0.8459(2) 0.25422(18) 0.0556(2) 0.0505(5) Uani 1.000000 .
O4 O 1.1108(3) 0.2828(2) 0.0925(2) 0.0639(6) Uani 1.000000 .
C14 C 0.5835(3) 0.3555(3) 0.2086(3) 0.0396(6) Uani 1.000000 .
C12 C 0.7954(3) 0.5017(2) 0.1552(3) 0.0350(6) Uani 1.000000 .
O1 O 0.6597(2) 0.83940(19) 0.2246(2) 0.0518(5) Uani 1.000000 .
C18 C 0.7813(3) 0.4706(3) 0.3774(3) 0.0459(7) Uani 1.000000 .
C11 C 0.9606(3) 0.4607(3) 0.1498(3) 0.0375(6) Uani 1.000000 .
N1 N 1.2417(3) 0.5238(3) 0.1908(3) 0.0558(7) Uani 1.000000 .
C4 C 0.9428(3) 0.8620(3) 0.2760(3) 0.0442(7) Uani 1.000000 .
C3 C 0.9378(3) 0.7234(3) 0.2304(3) 0.0386(6) Uani 1.000000 .
C13 C 0.7196(3) 0.4408(2) 0.2495(2) 0.0331(6) Uani 1.000000 .
C15 C 0.5147(3) 0.2995(3) 0.2938(3) 0.0458(7) Uani 1.000000 .
C9 C 1.0815(4) 0.9443(3) 0.3255(3) 0.0596(9) Uani 1.000000 .
C10 C 1.0903(3) 0.5479(3) 0.1882(3) 0.0401(6) Uani 1.000000 .
C19 C 0.9836(3) 0.3283(3) 0.0986(3) 0.0463(7) Uani 1.000000 .
C16 C 0.5814(3) 0.3295(3) 0.4199(3) 0.0451(7) Uani 1.000000 .
C8 C 1.0713(5) 1.0739(4) 0.3666(4) 0.0774(11) Uani 1.000000 .
C20 C 0.8583(5) 0.1177(3) 0.0088(4) 0.0600(9) Uani 1.000000 .
C7 C 0.9255(6) 1.1244(4) 0.3622(4) 0.0813(12) Uani 1.000000 .
C2 C 0.8022(3) 0.6477(2) 0.1892(2) 0.0338(6) Uani 1.000000 .
C5 C 0.7991(4) 0.9150(3) 0.2728(3) 0.0493(7) Uani 1.000000 .
C6 C 0.7893(5) 1.0458(3) 0.3171(4) 0.0694(10) Uani 1.000000 .
C17 C 0.7146(4) 0.4165(3) 0.4642(3) 0.0522(8) Uani 1.000000 .
C21 C 0.6960(5) 0.0542(4) -0.0363(5) 0.0909(14) Uani 1.000000 .
C1 C 0.6546(3) 0.7076(3) 0.1797(3) 0.0420(7) Uani 1.000000 .
H18 H 0.7575(4) 0.4377(3) 0.5500(3) 0.0626(9) Uiso 1.000000 R
H17 H 0.8703(3) 0.5287(3) 0.4059(3) 0.0551(8) Uiso 1.000000 R
H21 H 0.5385(3) 0.3360(3) 0.1231(3) 0.0475(7) Uiso 1.000000 R
H20 H 0.4246(3) 0.2424(3) 0.2659(3) 0.0549(8) Uiso 1.000000 R
H1 H 0.6918(5) 1.0792(3) 0.3162(4) 0.0833(12) Uiso 1.000000 R
H2 H 0.9206(6) 1.2125(4) 0.3901(4) 0.0976(14) Uiso 1.000000 R
H3 H 1.1629(5) 1.1286(4) 0.3979(4) 0.0929(14) Uiso 1.000000 R
H4 H 1.1795(4) 0.9110(3) 0.3303(3) 0.0715(10) Uiso 1.000000 R
H15 H 0.7292(3) 0.4744(2) 0.0711(3) 0.0420(7) Uiso 1.000000 R
H14a H 0.6479(15) 0.084(3) -0.1113(18) 0.136(2) Uiso 1.000000 GR
H14b H 0.7001(6) -0.0381(4) -0.055(3) 0.136(2) Uiso 1.000000 GR
H14c H 0.6349(12) 0.076(3) 0.0280(12) 0.136(2) Uiso 1.000000 GR
H1a H 1.2479(3) 0.4554(14) 0.1369(17) 0.0669(8) Uiso 1.000000 GR
H1b H 1.2911(7) 0.5891(10) 0.173(2) 0.0669(8) Uiso 1.000000 GR
H13a H 0.927(4) 0.086(3) 0.086(4) 0.082(12) Uiso 1.000000 .
H13b H 0.923(4) 0.110(3) -0.061(4) 0.075(11) Uiso 1.000000 .

loop_
_atom_site_aniso_label
_atom_site_aniso_U_11
_atom_site_aniso_U_22
_atom_site_aniso_U_33
_atom_site_aniso_U_12
_atom_site_aniso_U_13
_atom_site_aniso_U_23
Br1 0.0717(3) 0.0942(3) 0.0687(3) -0.0108(2) 0.02943(19) 0.0322(2)
O3 0.0299(10) 0.0516(12) 0.0597(14) 0.0038(8) 0.0077(9) 0.0070(10)
O2 0.0307(11) 0.0620(13) 0.0684(15) 0.0076(10) 0.0058(10) 0.0157(11)
O5 0.0478(12) 0.0444(11) 0.0579(14) 0.0085(9) 0.0149(10) -0.0012(10)
O4 0.0480(13) 0.0625(14) 0.0858(18) 0.0192(11) 0.0263(12) 0.0074(12)
C14 0.0339(14) 0.0437(15) 0.0391(16) 0.0022(12) 0.0050(12) 0.0043(12)
C12 0.0283(13) 0.0438(14) 0.0334(15) 0.0037(11) 0.0063(11) 0.0077(12)
O1 0.0448(12) 0.0474(12) 0.0657(15) 0.0156(9) 0.0103(10) 0.0143(10)
C18 0.0401(16) 0.0545(17) 0.0411(17) -0.0075(13) 0.0044(13) 0.0101(14)
C11 0.0342(14) 0.0442(15) 0.0380(16) 0.0083(12) 0.0121(11) 0.0114(12)
N1 0.0345(14) 0.0710(18) 0.0642(19) 0.0085(12) 0.0161(12) 0.0106(15)
C4 0.0491(17) 0.0442(16) 0.0405(17) 0.0021(13) 0.0093(13) 0.0115(13)
C3 0.0356(15) 0.0472(16) 0.0361(15) 0.0051(12) 0.0094(11) 0.0133(12)
C13 0.0275(13) 0.0377(13) 0.0350(15) 0.0076(10) 0.0062(10) 0.0073(11)
C15 0.0325(14) 0.0505(17) 0.053(2) -0.0028(12) 0.0076(13) 0.0090(14)
C9 0.059(2) 0.055(2) 0.060(2) -0.0073(16) 0.0071(16) 0.0061(16)
C10 0.0332(15) 0.0517(17) 0.0396(16) 0.0103(12) 0.0128(12) 0.0121(13)
C19 0.0434(17) 0.0533(18) 0.0474(18) 0.0112(14) 0.0182(13) 0.0118(14)
C16 0.0438(16) 0.0487(16) 0.0502(19) 0.0072(13) 0.0196(13) 0.0172(14)
C8 0.091(3) 0.057(2) 0.074(3) -0.022(2) 0.006(2) 0.0033(19)
C20 0.069(2) 0.0489(19) 0.062(2) 0.0138(17) 0.0207(19) 0.0000(17)
C7 0.108(3) 0.047(2) 0.084(3) 0.002(2) 0.015(3) 0.004(2)
C2 0.0317(13) 0.0421(14) 0.0312(14) 0.0085(11) 0.0077(10) 0.0136(11)
C5 0.0549(19) 0.0484(17) 0.0469(19) 0.0064(14) 0.0090(14) 0.0157(14)
C6 0.086(3) 0.051(2) 0.074(3) 0.0199(19) 0.016(2) 0.0137(18)
C17 0.0540(19) 0.065(2) 0.0364(17) -0.0075(15) 0.0079(13) 0.0105(14)
C21 0.084(3) 0.060(2) 0.112(4) -0.001(2) 0.004(3) -0.015(2)
C1 0.0409(16) 0.0512(17) 0.0390(16) 0.0093(13) 0.0110(12) 0.0172(13)

loop_
_atom_type_symbol
_atom_type_scat_dispersion_real
_atom_type_scat_dispersion_imag
_atom_type_scat_Cromer_Mann_a1
_atom_type_scat_Cromer_Mann_a2
_atom_type_scat_Cromer_Mann_a3
_atom_type_scat_Cromer_Mann_a4
_atom_type_scat_Cromer_Mann_b1
_atom_type_scat_Cromer_Mann_b2
_atom_type_scat_Cromer_Mann_b3
_atom_type_scat_Cromer_Mann_b4
_atom_type_scat_Cromer_Mann_c
_atom_type_scat_source
_atom_type_scat_dispersion_source
H 0.00000 0.00000 0.49300 0.32291 0.14019 0.04081 10.51090 26.12570 3.14236 57.79970 0.0030380000826 'International Tables Volume C Table 6.1.1.4 (pp. 500-502)' 'Henke, Gullikson and Davis, At. Data and Nucl. Data Tables, 1993, 54, 2'
C 0.00347 0.00161 2.31000 1.02000 1.58860 0.86500 20.84390 10.20750 0.56870 51.65120 0.215599998832 'International Tables Volume C Table 6.1.1.4 (pp. 500-502)' 'Henke, Gullikson and Davis, At. Data and Nucl. Data Tables, 1993, 54, 2'
Br -0.28346 2.55990 17.17890 5.23580 5.63770 3.98510 2.17230 16.57960 0.26090 41.43280 2.95569992065 'International Tables Volume C Table 6.1.1.4 (pp. 500-502)' 'Henke, Gullikson and Davis, At. Data and Nucl. Data Tables, 1993, 54, 2'
O 0.01158 0.00611 3.04850 2.28680 1.54630 0.86700 13.27710 5.70110 0.32390 32.90890 0.250800013542 'International Tables Volume C Table 6.1.1.4 (pp. 500-502)' 'Henke, Gullikson and Davis, At. Data and Nucl. Data Tables, 1993, 54, 2'
N 0.00653 0.00323 12.21260 3.13220 2.01250 1.16630 0.00570 9.89330 28.99750 0.58260 -11.5290002823 'International Tables Volume C Table 6.1.1.4 (pp. 500-502)' 'Henke, Gullikson and Davis, At. Data and Nucl. Data Tables, 1993, 54, 2'

loop_
_geom_angle_atom_site_label_1
_geom_angle_atom_site_label_2
_geom_angle_atom_site_label_3
_geom_angle
C10 O3 C3 118.2(2)
C20 O5 C19 116.0(2)
C15 C14 C13 120.9(3)
C13 C12 C11 112.8(2)
C2 C12 C11 109.3(2)
C2 C12 C13 109.5(2)
C1 O1 C5 122.5(2)
C17 C18 C13 121.9(3)
C10 C11 C12 121.5(2)
C19 C11 C12 120.4(2)
C19 C11 C10 118.0(2)
C9 C4 C3 124.9(3)
C5 C4 C3 116.7(3)
C5 C4 C9 118.4(3)
C4 C3 O3 114.0(2)
C2 C3 O3 123.2(2)
C2 C3 C4 122.7(2)
C12 C13 C14 120.7(2)
C18 C13 C14 118.2(2)
C18 C13 C12 121.1(2)
C16 C15 C14 119.1(3)
C8 C9 C4 119.6(3)
C11 C10 O3 123.5(2)
N1 C10 O3 109.2(2)
N1 C10 C11 127.3(3)
O4 C19 O5 121.2(3)
C11 C19 O5 112.3(2)
C11 C19 O4 126.4(3)
C15 C16 Br1 119.9(2)
C17 C16 Br1 118.5(2)
C17 C16 C15 121.5(3)
C7 C8 C9 120.7(3)
C21 C20 O5 107.8(3)
C6 C7 C8 120.6(4)
C3 C2 C12 123.1(2)
C1 C2 C12 117.9(2)
C1 C2 C3 118.9(2)
C4 C5 O1 120.9(3)
C6 C5 O1 117.3(3)
C6 C5 C4 121.8(3)
C5 C6 C7 118.8(4)
C16 C17 C18 118.3(3)
O1 C1 O2 116.9(2)
C2 C1 O2 125.2(3)
C2 C1 O1 117.9(2)

loop_
_geom_bond_atom_site_label_1
_geom_bond_atom_site_label_2
_geom_bond_distance
Br1 C16 1.906(3)
O3 C3 1.369(3)
O3 C10 1.373(3)
O2 C1 1.208(3)
O5 C19 1.352(3)
O5 C20 1.455(4)
O4 C19 1.232(3)
C14 C13 1.400(3)
C14 C15 1.387(4)
C12 C11 1.523(4)
C12 C13 1.529(3)
C12 C2 1.511(4)
O1 C5 1.376(4)
O1 C1 1.384(3)
C18 C13 1.381(4)
C18 C17 1.383(4)
C11 C10 1.368(4)
C11 C19 1.447(4)
N1 C10 1.345(3)
C4 C3 1.453(4)
C4 C9 1.408(4)
C4 C5 1.387(4)
C3 C2 1.344(4)
C15 C16 1.373(4)
C9 C8 1.373(5)
C16 C17 1.393(4)
C8 C7 1.390(6)
C20 C21 1.485(5)
C7 C6 1.367(5)
C2 C1 1.448(4)
C5 C6 1.390(5)
